data_2008343
loop_
_publ_author_name
'Rath, Nigam P. '
'Stockland Jr, Robert A.'
'Anderson, Gordon K.'

_publ_section_title
;
 [Bis(diphenylphosphino)methane]dinitratopalladium(II)
 tris(deuteriochloroform) solvate
;
_journal_issue 4
_journal_name_full 'Acta Crystallographica Section C'
_journal_page_first 494
_journal_page_last 496
_journal_paper_doi 10.1107/S0108270198016345
_journal_volume 55
_journal_year 1999
_chemical_formula_iupac '[Pd (N O3)2 (C25 H22 P2)], 3C D Cl3'
_chemical_formula_moiety 'C25 H22  N2 O6 P2 Pd .3(Cl D1 Cl3)'
_chemical_formula_sum 'C28 H22 Cl9 D3 N2 O6 P2 Pd'
_chemical_formula_weight 975.80
_chemical_name_systematic
;
 ?
;
_space_group_IT_number 14
_symmetry_cell_setting monoclinic
_symmetry_space_group_name_Hall '-P 2ybc'
_symmetry_space_group_name_H-M 'P 1 21/c 1'
_audit_creation_method SHELXL-97
_cell_angle_alpha 90.
_cell_angle_beta 93.8580(10)
_cell_angle_gamma 90.
_cell_formula_units_Z 4
_cell_length_a 13.9841(2)
_cell_length_b 16.8118(2)
_cell_length_c 16.8033(2)
_cell_measurement_reflns_used 8192
_cell_measurement_temperature 203(2)
_cell_measurement_theta_max 25
_cell_measurement_theta_min 2
_cell_volume 3941.47(9)
_computing_cell_refinement SMART
_computing_data_collection 'SMART (Bruker, 1998)'
_computing_data_reduction 'SAINT (Bruker, 1998)'
_computing_molecular_graphics SHELXTL-Plus
_computing_publication_material SHELXTL-Plus
_computing_structure_refinement SHELXTL-Plus
_computing_structure_solution 'SHELXTL-Plus (Sheldrick, 1998)'
_diffrn_ambient_temperature 203(2)
_diffrn_measured_fraction_theta_full 1.000
_diffrn_measured_fraction_theta_max 1.000
_diffrn_measurement_device_type 'Bruker CCD area-detector'
_diffrn_measurement_method '\f and \w'
_diffrn_radiation_monochromator graphite
_diffrn_radiation_source 'normal-focus sealed tube'
_diffrn_radiation_type MoK\a
_diffrn_radiation_wavelength 0.71073
_diffrn_reflns_av_R_equivalents 0.04
_diffrn_reflns_av_sigmaI/netI 0.0141
_diffrn_reflns_limit_h_max 18
_diffrn_reflns_limit_h_min -18
_diffrn_reflns_limit_k_max 21
_diffrn_reflns_limit_k_min 0
_diffrn_reflns_limit_l_max 21
_diffrn_reflns_limit_l_min 0
_diffrn_reflns_number 109227
_diffrn_reflns_theta_full 27.50
_diffrn_reflns_theta_max 27.5
_diffrn_reflns_theta_min 1.72
_diffrn_standards_decay_% 0
_exptl_absorpt_coefficient_mu 1.203
_exptl_absorpt_correction_T_max 0.62
_exptl_absorpt_correction_T_min 0.54
_exptl_absorpt_correction_type 'empirical (SADABS; Blessing, 1995)'
_exptl_crystal_colour colorless
_exptl_crystal_density_diffrn 1.645
_exptl_crystal_density_method 'not measured'
_exptl_crystal_description cubic
_exptl_crystal_F_000 1936
_exptl_crystal_size_max 0.42
_exptl_crystal_size_mid 0.42
_exptl_crystal_size_min 0.40
_refine_diff_density_max 1.353
_refine_diff_density_min -1.079
_refine_ls_extinction_method none
_refine_ls_goodness_of_fit_ref 1.034
_refine_ls_hydrogen_treatment noref
_refine_ls_matrix_type full
_refine_ls_number_parameters 471
_refine_ls_number_reflns 9037
_refine_ls_number_restraints 6
_refine_ls_restrained_S_all 1.055
_refine_ls_R_factor_all 0.047
_refine_ls_R_factor_gt 0.040
_refine_ls_shift/su_max 0.020
_refine_ls_shift/su_mean 0.001
_refine_ls_structure_factor_coef Fsqd
_refine_ls_weighting_details 'calc w = 1/[\s^2^(Fo^2^)+(0.0478P)^2^+7.3285P] where P = (Fo^2^+2Fc^2^)/3'
_refine_ls_weighting_scheme calc
_refine_ls_wR_factor_ref 0.109
_reflns_number_gt 7938
_reflns_number_total 9037
_reflns_threshold_expression I>2\s(I)
_cod_data_source_file fg1483.cif
_cod_data_source_block fg1483
_cod_depositor_comments
;
The following automatic conversions were performed:
'_symmetry_cell_setting' value 'Monoclinic' changed to 'monoclinic'
according to '/home/saulius/struct/CIF-dictionaries/cif_core.dic'
dictionary named 'cif_core.dic' version 2.4.1 from 2010-06-29.

Automatic conversion script
Id: cif_fix_enum 1527 2010-12-29 10:47:43Z saulius 
;
_cod_original_sg_symbol_H-M 'P 21/c'
_cod_original_formula_sum 'C28 H22 D3 Cl9 N2 O6 P2 Pd'
_cod_database_code 2008343

loop_
_symmetry_equiv_pos_as_xyz
'x, y, z'
'-x, y+1/2, -z+1/2'
'-x, -y, -z'
'x, -y-1/2, z-1/2'

loop_
_atom_site_label
_atom_site_fract_x
_atom_site_fract_y
_atom_site_fract_z
_atom_site_U_iso_or_equiv
_atom_site_adp_type
_atom_site_calc_flag
_atom_site_refinement_flags
_atom_site_occupancy
_atom_site_disorder_assembly
_atom_site_disorder_group
_atom_site_type_symbol
Pd1 0.433882(15) 0.510369(12) 0.696876(12) 0.02900(7) Uani d . 1 . . Pd
P1 0.33914(5) 0.40781(4) 0.66325(4) 0.03195(15) Uani d . 1 . . P
P2 0.50455(5) 0.40086(4) 0.74813(4) 0.03147(15) Uani d . 1 . . P
O1 0.34452(15) 0.60166(13) 0.64480(13) 0.0403(5) Uani d . 1 . . O
O2 0.43965(18) 0.59291(16) 0.54807(15) 0.0508(6) Uani d . 1 . . O
O3 0.3242(2) 0.67883(18) 0.54230(17) 0.0622(7) Uani d . 1 . . O
O4 0.52940(15) 0.60319(12) 0.72952(13) 0.0387(5) Uani d . 1 . . O
O5 0.60351(18) 0.53837(14) 0.82786(14) 0.0468(5) Uani d . 1 . . O
O6 0.65176(19) 0.65381(15) 0.79483(19) 0.0596(7) Uani d . 1 . . O
N1 0.37042(18) 0.62469(16) 0.57583(16) 0.0392(6) Uani d . 1 . . N
N2 0.59649(18) 0.59757(15) 0.78589(15) 0.0351(5) Uani d . 1 . . N
C1 0.4323(2) 0.33253(18) 0.68292(19) 0.0377(6) Uani d . 1 . . C
H1A 0.4641 0.3167 0.6351 0.045 Uiso calc R 1 . . H
H1B 0.4099 0.2857 0.7109 0.045 Uiso calc R 1 . . H
C2 0.2907(2) 0.39998(18) 0.56175(18) 0.0351(6) Uani d . 1 . . C
C3 0.1986(3) 0.3740(4) 0.5432(3) 0.0817(17) Uani d . 1 . . C
H3 0.1577 0.3619 0.5836 0.098 Uiso calc R 1 . . H
C4 0.1672(4) 0.3659(5) 0.4631(3) 0.115(3) Uani d . 1 . . C
H4 0.1046 0.3478 0.4498 0.138 Uiso calc R 1 . . H
C5 0.2249(4) 0.3837(3) 0.4041(3) 0.0786(14) Uani d . 1 . . C
H5 0.2026 0.3773 0.3505 0.094 Uiso calc R 1 . . H
C6 0.3147(3) 0.4106(3) 0.4226(2) 0.0601(10) Uani d . 1 . . C
H6 0.3549 0.4230 0.3817 0.072 Uiso calc R 1 . . H
C7 0.3477(3) 0.4201(2) 0.50133(19) 0.0463(8) Uani d . 1 . . C
H7 0.4095 0.4404 0.5137 0.056 Uiso calc R 1 . . H
C8 0.2445(2) 0.39288(19) 0.72875(18) 0.0379(6) Uani d . 1 . . C
C9 0.2192(4) 0.3199(3) 0.7544(4) 0.096(2) Uani d . 1 . . C
H9 0.2534 0.2747 0.7397 0.115 Uiso calc R 1 . . H
C10 0.1427(5) 0.3120(3) 0.8025(5) 0.121(3) Uani d . 1 . . C
H10 0.1246 0.2610 0.8189 0.146 Uiso calc R 1 . . H
C11 0.0941(4) 0.3758(3) 0.8258(3) 0.0759(14) Uani d . 1 . . C
H11 0.0427 0.3695 0.8585 0.091 Uiso calc R 1 . . H
C12 0.1193(4) 0.4489(3) 0.8021(4) 0.0869(17) Uani d . 1 . . C
H12 0.0853 0.4937 0.8181 0.104 Uiso calc R 1 . . H
C13 0.1953(3) 0.4583(3) 0.7542(3) 0.0705(13) Uani d . 1 . . C
H13 0.2136 0.5096 0.7389 0.085 Uiso calc R 1 . . H
C14 0.6296(2) 0.38456(18) 0.73369(18) 0.0367(6) Uani d . 1 . . C
C15 0.6613(3) 0.3944(2) 0.6578(2) 0.0511(8) Uani d . 1 . . C
H15 0.6175 0.4081 0.6151 0.061 Uiso calc R 1 . . H
C16 0.7572(3) 0.3842(3) 0.6451(3) 0.0662(11) Uani d . 1 . . C
H16 0.7787 0.3911 0.5938 0.079 Uiso calc R 1 . . H
C17 0.8209(3) 0.3638(3) 0.7077(3) 0.0720(12) Uani d . 1 . . C
H17 0.8861 0.3571 0.6991 0.086 Uiso calc R 1 . . H
C18 0.7897(3) 0.3532(3) 0.7823(3) 0.0768(14) Uani d . 1 . . C
H18 0.8335 0.3387 0.8247 0.092 Uiso calc R 1 . . H
C19 0.6941(3) 0.3636(3) 0.7958(2) 0.0582(10) Uani d . 1 . . C
H19 0.6730 0.3563 0.8473 0.070 Uiso calc R 1 . . H
C20 0.4761(2) 0.37520(17) 0.84784(17) 0.0349(6) Uani d . 1 . . C
C21 0.4816(3) 0.2961(2) 0.8721(2) 0.0489(8) Uani d . 1 . . C
H21 0.5043 0.2571 0.8380 0.059 Uiso calc R 1 . . H
C22 0.4536(3) 0.2751(2) 0.9464(2) 0.0605(10) Uani d . 1 . . C
H22 0.4579 0.2218 0.9631 0.073 Uiso calc R 1 . . H
C23 0.4192(3) 0.3321(2) 0.9965(2) 0.0569(9) Uani d . 1 . . C
H23 0.4001 0.3175 1.0470 0.068 Uiso calc R 1 . . H
C24 0.4129(3) 0.4103(2) 0.9725(2) 0.0524(9) Uani d . 1 . . C
H24 0.3893 0.4489 1.0066 0.063 Uiso calc R 1 . . H
C25 0.4414(2) 0.43224(19) 0.89817(19) 0.0409(7) Uani d . 1 . . C
H25 0.4371 0.4857 0.8819 0.049 Uiso calc R 1 . . H
C1S 0.1192(3) 0.6549(3) 0.5983(3) 0.0689(12) Uani d . 1 . . C
H1S 0.1875 0.6623 0.6164 0.083 Uiso d R 1 A . H
Cl1 0.08537(11) 0.73371(9) 0.53545(9) 0.0898(4) Uani d . 1 A 1 Cl
Cl2 0.05291(10) 0.65486(11) 0.68190(8) 0.0919(4) Uani d . 1 A 1 Cl
Cl3 0.1113(3) 0.56453(14) 0.55002(19) 0.0862(10) Uani d P 0.822(14) A 1 Cl
Cl3' 0.071(2) 0.5744(19) 0.524(2) 0.203(12) Uani d P 0.178(14) A 2 Cl
C2S 0.2847(4) 0.6773(3) 0.9096(3) 0.0668(11) Uani d . 1 . . C
H2S 0.2890 0.7323 0.9307 0.080 Uiso calc R 1 . . H
Cl4 0.31900(13) 0.61193(10) 0.98594(8) 0.0938(4) Uani d . 1 . . Cl
Cl5 0.36159(16) 0.66824(9) 0.83267(10) 0.1167(7) Uani d . 1 . . Cl
Cl6 0.16554(14) 0.65799(12) 0.87609(13) 0.1280(7) Uani d . 1 . . Cl
C3S 0.1583(3) 0.0875(2) 0.60672(19) 0.0795(15) Uani d D 1 . . C
H3S 0.2272 0.0765 0.6191 0.095 Uiso d R 1 B . H
Cl7 0.1083(2) 0.0839(3) 0.69458(14) 0.1264(14) Uani d PD 0.717(4) B 1 Cl
Cl8 0.1542(3) 0.17419(19) 0.55659(19) 0.1419(14) Uani d PD 0.717(4) B 1 Cl
Cl9 0.1161(3) 0.00850(18) 0.54597(16) 0.1401(14) Uani d PD 0.717(4) B 1 Cl
Cl7' 0.1315(9) 0.0211(8) 0.6755(9) 0.222(8) Uani d PD 0.283(4) B 2 Cl
Cl8' 0.1450(8) 0.1051(8) 0.5087(3) 0.176(5) Uani d PD 0.283(4) B 2 Cl
Cl9' 0.0887(6) 0.1687(4) 0.6353(7) 0.170(5) Uani d PD 0.283(4) B 2 Cl

loop_
_atom_site_aniso_label
_atom_site_aniso_U_11
_atom_site_aniso_U_22
_atom_site_aniso_U_33
_atom_site_aniso_U_12
_atom_site_aniso_U_13
_atom_site_aniso_U_23
Pd1 0.03050(12) 0.02941(12) 0.02672(11) 0.00089(8) -0.00086(8) 0.00265(8)
P1 0.0317(3) 0.0333(4) 0.0306(3) -0.0018(3) 0.0004(3) -0.0008(3)
P2 0.0365(4) 0.0299(3) 0.0274(3) 0.0036(3) -0.0026(3) 0.0004(3)
O1 0.0375(11) 0.0443(12) 0.0391(11) 0.0078(9) 0.0032(9) 0.0124(9)
O2 0.0486(13) 0.0598(15) 0.0452(13) 0.0055(11) 0.0115(11) 0.0053(11)
O3 0.0547(15) 0.0664(17) 0.0647(17) 0.0091(13) -0.0023(13) 0.0322(14)
O4 0.0385(11) 0.0347(11) 0.0419(12) -0.0037(9) -0.0052(9) 0.0062(9)
O5 0.0588(14) 0.0413(12) 0.0385(12) -0.0058(11) -0.0098(11) 0.0055(10)
O6 0.0524(15) 0.0434(14) 0.0810(19) -0.0124(11) -0.0107(13) 0.0007(13)
N1 0.0365(13) 0.0403(14) 0.0397(14) -0.0025(11) -0.0046(11) 0.0101(11)
N2 0.0359(12) 0.0329(12) 0.0367(13) -0.0010(10) 0.0036(10) -0.0053(10)
C1 0.0406(16) 0.0338(15) 0.0378(15) 0.0023(12) -0.0031(12) -0.0063(12)
C2 0.0317(14) 0.0404(15) 0.0329(14) -0.0018(11) -0.0007(11) -0.0015(12)
C3 0.052(2) 0.146(5) 0.046(2) -0.042(3) -0.0025(18) -0.004(3)
C4 0.070(3) 0.208(8) 0.064(3) -0.059(4) -0.023(3) -0.010(4)
C5 0.087(3) 0.108(4) 0.038(2) -0.020(3) -0.017(2) 0.000(2)
C6 0.079(3) 0.069(3) 0.0335(17) -0.010(2) 0.0101(17) -0.0046(16)
C7 0.0448(17) 0.059(2) 0.0357(16) -0.0092(15) 0.0074(13) -0.0075(14)
C8 0.0424(16) 0.0375(15) 0.0343(15) -0.0015(12) 0.0058(12) 0.0013(12)
C9 0.114(4) 0.038(2) 0.146(5) 0.007(2) 0.086(4) 0.013(3)
C10 0.141(5) 0.058(3) 0.179(7) 0.008(3) 0.114(5) 0.038(4)
C11 0.073(3) 0.076(3) 0.085(3) -0.001(2) 0.046(3) 0.011(3)
C12 0.080(3) 0.065(3) 0.123(4) 0.015(2) 0.058(3) 0.004(3)
C13 0.065(3) 0.046(2) 0.106(4) 0.0069(19) 0.043(3) 0.012(2)
C14 0.0369(15) 0.0371(15) 0.0355(15) 0.0043(12) -0.0014(12) -0.0021(12)
C15 0.0474(19) 0.066(2) 0.0393(17) -0.0018(17) 0.0012(14) 0.0083(16)
C16 0.055(2) 0.086(3) 0.060(2) -0.005(2) 0.0173(19) -0.002(2)
C17 0.042(2) 0.093(3) 0.082(3) 0.009(2) 0.008(2) -0.006(3)
C18 0.045(2) 0.111(4) 0.072(3) 0.024(2) -0.013(2) 0.001(3)
C19 0.052(2) 0.084(3) 0.0381(18) 0.0169(19) -0.0045(15) 0.0028(18)
C20 0.0406(15) 0.0328(14) 0.0311(14) 0.0026(12) -0.0003(11) 0.0031(11)
C21 0.070(2) 0.0323(16) 0.0448(18) 0.0068(15) 0.0070(16) 0.0040(13)
C22 0.084(3) 0.0400(18) 0.058(2) 0.0038(18) 0.008(2) 0.0190(16)
C23 0.067(2) 0.061(2) 0.0439(19) 0.0030(19) 0.0156(17) 0.0176(17)
C24 0.068(2) 0.049(2) 0.0415(18) 0.0062(17) 0.0170(16) 0.0013(15)
C25 0.0530(18) 0.0336(15) 0.0366(15) 0.0033(13) 0.0062(13) 0.0037(12)
C1S 0.045(2) 0.083(3) 0.080(3) 0.009(2) 0.012(2) 0.009(2)
Cl1 0.0884(9) 0.0852(9) 0.0952(9) 0.0011(7) 0.0013(7) 0.0271(7)
Cl2 0.0816(8) 0.1331(13) 0.0611(7) 0.0147(8) 0.0040(6) 0.0068(7)
Cl3 0.0847(16) 0.0694(12) 0.1077(17) 0.0015(10) 0.0303(12) -0.0021(12)
Cl3' 0.100(13) 0.24(2) 0.28(2) -0.053(12) 0.076(14) -0.201(19)
C2S 0.096(3) 0.054(2) 0.051(2) 0.012(2) 0.007(2) -0.0120(18)
Cl4 0.1252(12) 0.0942(10) 0.0606(7) 0.0151(9) -0.0032(7) 0.0026(6)
Cl5 0.1943(19) 0.0765(9) 0.0877(10) 0.0238(10) 0.0708(11) 0.0025(7)
Cl6 0.1163(13) 0.1253(14) 0.1344(15) 0.0242(11) -0.0504(12) -0.0464(12)
C3S 0.052(2) 0.125(5) 0.061(3) 0.002(3) -0.006(2) 0.004(3)
Cl7 0.116(2) 0.193(3) 0.0746(14) -0.053(2) 0.0358(13) -0.0362(17)
Cl8 0.196(3) 0.121(2) 0.103(2) 0.003(2) -0.032(2) 0.0220(17)
Cl9 0.210(4) 0.122(2) 0.0821(16) 0.016(2) -0.0339(18) -0.0424(15)
Cl7' 0.170(10) 0.140(9) 0.36(2) 0.016(7) 0.073(11) 0.127(11)
Cl8' 0.184(9) 0.258(14) 0.085(5) 0.041(9) 0.010(5) -0.011(6)
Cl9' 0.118(6) 0.137(7) 0.260(13) -0.014(5) 0.050(7) 0.040(7)

loop_
_atom_type_symbol
_atom_type_description
_atom_type_scat_dispersion_real
_atom_type_scat_dispersion_imag
_atom_type_scat_source
C C 0.0033 0.0016 'International Tables Vol C Tables 4.2.6.8 and 6.1.1.4'
H H 0.0000 0.0000 'International Tables Vol C Tables 4.2.6.8 and 6.1.1.4'
N N 0.0061 0.0033 'International Tables Vol C Tables 4.2.6.8 and 6.1.1.4'
O O 0.0106 0.0060 'International Tables Vol C Tables 4.2.6.8 and 6.1.1.4'
P P 0.1023 0.0942 'International Tables Vol C Tables 4.2.6.8 and 6.1.1.4'
Cl Cl 0.1484 0.1585 'International Tables Vol C Tables 4.2.6.8 and 6.1.1.4'
Pd Pd -0.9988 1.0072 'International Tables Vol C Tables 4.2.6.8 and 6.1.1.4'

loop_
_geom_angle_atom_site_label_1
_geom_angle_atom_site_label_2
_geom_angle_atom_site_label_3
_geom_angle
_geom_angle_publ_flag
O4 Pd1 O1 85.26(9) ?
O4 Pd1 P1 177.04(6) ?
O1 Pd1 P1 97.54(7) yes
O4 Pd1 P2 104.72(6) yes
O1 Pd1 P2 169.78(7) ?
P1 Pd1 P2 72.52(3) yes
C8 P1 C2 108.96(14) ?
C8 P1 C1 109.75(15) ?
C2 P1 C1 109.82(14) ?
C8 P1 Pd1 113.82(11) ?
C2 P1 Pd1 118.57(10) ?
C1 P1 Pd1 94.91(10) ?
C8 P1 P2 108.56(11) ?
C2 P1 P2 140.46(10) ?
C1 P1 P2 44.27(9) ?
Pd1 P1 P2 53.92(2) ?
C20 P2 C14 111.48(14) ?
C20 P2 C1 104.91(15) ?
C14 P2 C1 108.87(14) ?
C20 P2 Pd1 115.86(10) ?
C14 P2 Pd1 118.77(11) ?
C1 P2 Pd1 94.24(10) ?
C20 P2 P1 105.84(10) ?
C14 P2 P1 139.25(10) ?
C1 P2 P1 43.93(10) ?
Pd1 P2 P1 53.56(2) ?
N1 O1 Pd1 113.01(18) ?
N2 O4 Pd1 123.69(17) ?
O2 N1 O3 123.5(3) ?
O2 N1 O1 119.1(2) ?
O3 N1 O1 117.4(3) ?
O5 N2 O6 122.3(3) ?
O5 N2 O4 120.7(2) ?
O6 N2 O4 117.1(3) ?
P1 C1 P2 91.80(14) ?
C7 C2 C3 119.4(3) ?
C7 C2 P1 118.8(2) ?
C3 C2 P1 121.8(3) ?
C2 C3 C4 118.7(4) ?
C5 C4 C3 121.4(4) ?
C6 C5 C4 119.8(4) ?
C5 C6 C7 120.3(4) ?
C2 C7 C6 120.4(3) ?
C9 C8 C13 118.5(3) ?
C9 C8 P1 122.7(3) ?
C13 C8 P1 118.8(3) ?
C8 C9 C10 120.0(4) ?
C11 C10 C9 121.1(4) ?
C10 C11 C12 119.7(4) ?
C11 C12 C13 120.2(4) ?
C8 C13 C12 120.5(4) ?
C19 C14 C15 119.6(3) ?
C19 C14 P2 121.9(3) ?
C15 C14 P2 118.5(2) ?
C16 C15 C14 120.0(3) ?
C17 C16 C15 119.9(4) ?
C18 C17 C16 120.3(4) ?
C17 C18 C19 120.4(4) ?
C14 C19 C18 119.9(4) ?
C25 C20 C21 119.8(3) ?
C25 C20 P2 120.7(2) ?
C21 C20 P2 119.4(2) ?
C22 C21 C20 119.7(3) ?
C21 C22 C23 120.3(3) ?
C24 C23 C22 120.1(3) ?
C23 C24 C25 120.1(3) ?
C24 C25 C20 119.9(3) ?
Cl3 C1S Cl2 111.1(3) ?
Cl3 C1S Cl1 112.3(3) ?
Cl2 C1S Cl1 110.7(3) ?
Cl3 C1S Cl3' 21.4(13) ?
Cl2 C1S Cl3' 110.1(7) ?
Cl1 C1S Cl3' 94.1(15) ?
Cl4 C2S Cl5 109.9(3) ?
Cl4 C2S Cl6 109.3(3) ?
Cl5 C2S Cl6 111.4(3) ?
Cl7' C3S Cl8' 141.8(9) ?
Cl7' C3S Cl7 40.5(5) ?
Cl8' C3S Cl7 148.1(5) ?
Cl7' C3S Cl8 157.7(6) ?
Cl8' C3S Cl8 49.8(5) ?
Cl7 C3S Cl8 118.0(3) ?
Cl7' C3S Cl9 79.2(7) ?
Cl8' C3S Cl9 63.2(5) ?
Cl7 C3S Cl9 110.0(3) ?
Cl8 C3S Cl9 111.5(2) ?
Cl7' C3S Cl9' 100.1(6) ?
Cl8' C3S Cl9' 96.0(6) ?
Cl7 C3S Cl9' 61.1(4) ?
Cl8 C3S Cl9' 57.6(4) ?
Cl9 C3S Cl9' 125.1(4) ?

loop_
_geom_bond_atom_site_label_1
_geom_bond_atom_site_label_2
_geom_bond_site_symmetry_2
_geom_bond_distance
_geom_bond_publ_flag
Pd1 O4 . 2.103(2) yes
Pd1 O1 . 2.130(2) yes
Pd1 P1 . 2.2241(8) yes
Pd1 P2 . 2.2345(7) yes
P1 C8 . 1.795(3) ?
P1 C2 . 1.797(3) ?
P1 C1 . 1.831(3) ?
P1 P2 . 2.6371(11) ?
P2 C20 . 1.801(3) ?
P2 C14 . 1.803(3) ?
P2 C1 . 1.842(3) ?
O1 N1 . 1.296(3) ?
O2 N1 . 1.225(4) ?
O3 N1 . 1.231(4) ?
O4 N2 . 1.291(3) ?
O5 N2 . 1.220(3) ?
O6 N2 . 1.224(3) ?
C2 C7 . 1.375(4) ?
C2 C3 . 1.375(5) ?
C3 C4 . 1.393(6) ?
C4 C5 . 1.353(7) ?
C5 C6 . 1.352(6) ?
C6 C7 . 1.380(5) ?
C8 C9 . 1.355(5) ?
C8 C13 . 1.379(5) ?
C9 C10 . 1.390(6) ?
C10 C11 . 1.343(7) ?
C11 C12 . 1.346(7) ?
C12 C13 . 1.384(6) ?
C14 C19 . 1.378(5) ?
C14 C15 . 1.388(5) ?
C15 C16 . 1.383(5) ?
C16 C17 . 1.375(6) ?
C17 C18 . 1.367(7) ?
C18 C19 . 1.383(6) ?
C20 C25 . 1.388(4) ?
C20 C21 . 1.391(4) ?
C21 C22 . 1.380(5) ?
C22 C23 . 1.383(6) ?
C23 C24 . 1.375(5) ?
C24 C25 . 1.386(5) ?
C1S Cl3 . 1.722(6) ?
C1S Cl2 . 1.735(5) ?
C1S Cl1 . 1.740(5) ?
C1S Cl3' . 1.932(19) ?
C2S Cl4 . 1.731(5) ?
C2S Cl5 . 1.743(5) ?
C2S Cl6 . 1.753(5) ?
C3S Cl7' . 1.668(5) ?
C3S Cl8' . 1.671(5) ?
C3S Cl7 . 1.676(3) ?
C3S Cl8 . 1.682(4) ?
C3S Cl9 . 1.753(4) ?
C3S Cl9' . 1.761(5) ?

loop_
_geom_hbond_atom_site_label_D
_geom_hbond_atom_site_label_H
_geom_hbond_atom_site_label_A
_geom_hbond_site_symmetry_A
_geom_hbond_distance_DH
_geom_hbond_distance_HA
_geom_hbond_distance_DA
_geom_hbond_angle_DHA
_geom_hbond_publ_flag
C1 H1B O6 2_646 0.98 2.38 3.257(4) 149 yes
C1S H1S O1 . 0.99 2.44 3.318(5) 148 yes
C1S H1S O3 . 0.99 2.37 3.103(5) 131 yes
C2S H2S O3 4_576 0.99 2.42 3.310(6) 149 yes
C3S H3S O6 2_646 0.99 2.51 3.232(5) 129 yes
C6 H6 O4 3_666 0.94 2.59 3.477(4) 157 yes
C7 H7 O2 3_666 0.94 2.48 3.148(5) 128 yes
C9 H9 O6 2_646 0.94 2.52 3.455(6) 178 yes
